data_7226635
loop_
_publ_author_name
'Yang, Jin-Xia'
'Qin, Ye-Yan'
'Ye, Run-Ping'
'Zhang, Xin'
'Yao, Yuan-Gen'

_publ_section_title
;
 Employing mixed-ligand strategy to construct a series of luminescent
 Cd(ii) compounds with structural diversities
;
_journal_issue 42
_journal_name_full CrystEngComm
_journal_page_first 8309
_journal_paper_doi 10.1039/C6CE01607C
_journal_volume 18
_journal_year 2016
_chemical_formula_moiety 'C18 H26 Cd N4 O4, 2(H2 O), 2(H2 O0.50)'
_chemical_formula_sum 'C18 H34 Cd N4 O7'
_chemical_formula_weight 530.90
_chemical_name_systematic
; 
 ? 
;
_space_group_IT_number 60
_symmetry_cell_setting orthorhombic
_symmetry_space_group_name_Hall '-P 2n 2ab'
_symmetry_space_group_name_H-M 'P b c n'
_atom_sites_solution_hydrogens geom
_atom_sites_solution_primary direct
_atom_sites_solution_secondary difmap
_audit_creation_method SHELXL-97
_audit_update_record
;
2016-01-06 deposited with the CCDC.
2016-09-23 downloaded from the CCDC.
;
_cell_angle_alpha 90.00
_cell_angle_beta 90.00
_cell_angle_gamma 90.00
_cell_formula_units_Z 8
_cell_length_a 17.6907(5)
_cell_length_b 16.1672(4)
_cell_length_c 16.8283(4)
_cell_measurement_reflns_used 3676
_cell_measurement_temperature 293(2)
_cell_measurement_theta_max 28.4370
_cell_measurement_theta_min 2.9620
_cell_volume 4813.0(2)
_computing_cell_refinement 'Bruker FRAMBO'
_computing_data_collection 'Bruker FRAMBO'
_computing_data_reduction 'Bruker SAINT'
_computing_molecular_graphics 'Bruker SHELXTL'
_computing_publication_material 'Bruker SHELXTL'
_computing_structure_refinement 'SHELXL-97 (Sheldrick, 1997)'
_computing_structure_solution 'SHELXS-97 (Sheldrick, 1990)'
_diffrn_ambient_temperature 293(2)
_diffrn_measured_fraction_theta_full 0.999
_diffrn_measured_fraction_theta_max 0.999
_diffrn_measurement_device_type 'multiwire proportional'
_diffrn_measurement_method 'phi and omega scans'
_diffrn_radiation_monochromator graphite
_diffrn_radiation_source 'fine-focus sealed tube'
_diffrn_radiation_type MoK\a
_diffrn_radiation_wavelength 0.71073
_diffrn_reflns_av_R_equivalents 0.0278
_diffrn_reflns_av_sigmaI/netI 0.0329
_diffrn_reflns_limit_h_max 21
_diffrn_reflns_limit_h_min -11
_diffrn_reflns_limit_k_max 19
_diffrn_reflns_limit_k_min -17
_diffrn_reflns_limit_l_max 20
_diffrn_reflns_limit_l_min -9
_diffrn_reflns_number 11553
_diffrn_reflns_theta_full 25.00
_diffrn_reflns_theta_max 25.00
_diffrn_reflns_theta_min 2.42
_diffrn_standards_decay_% none
_diffrn_standards_interval_count 0
_diffrn_standards_interval_time none
_diffrn_standards_number none
_exptl_absorpt_coefficient_mu 0.950
_exptl_absorpt_correction_T_max 1.00000
_exptl_absorpt_correction_T_min 0.95047
_exptl_absorpt_correction_type multi-scan
_exptl_absorpt_process_details crystalclear
_exptl_crystal_colour colorless
_exptl_crystal_density_diffrn 1.465
_exptl_crystal_density_method 'not measured'
_exptl_crystal_description block
_exptl_crystal_F_000 2192.0
_exptl_crystal_size_max 0.2
_exptl_crystal_size_mid 0.2
_exptl_crystal_size_min 0.2
_refine_diff_density_max 1.409
_refine_diff_density_min -0.588
_refine_diff_density_rms 0.107
_refine_ls_extinction_method none
_refine_ls_goodness_of_fit_ref 1.019
_refine_ls_hydrogen_treatment mixed
_refine_ls_matrix_type full
_refine_ls_number_parameters 280
_refine_ls_number_reflns 4236
_refine_ls_number_restraints 10
_refine_ls_restrained_S_all 1.322
_refine_ls_R_factor_all 0.0786
_refine_ls_R_factor_gt 0.0631
_refine_ls_shift/su_max 0.003
_refine_ls_shift/su_mean 0.000
_refine_ls_structure_factor_coef Fsqd
_refine_ls_weighting_details 'calc w=1/[\s^2^(Fo^2^)+(0.1291P)^2^+24.9612P] where P=(Fo^2^+2Fc^2^)/3'
_refine_ls_weighting_scheme calc
_refine_ls_wR_factor_gt 0.2166
_refine_ls_wR_factor_ref 0.2317
_reflns_number_gt 3318
_reflns_number_total 4236
_reflns_threshold_expression >2sigma(I)
_cod_data_source_file c6ce01607c2.cif
_cod_data_source_block compound-6
_cod_depositor_comments 'Adding full bibliography for 7226631--7226638.cif.'
_cod_database_code 7226635

loop_
_symmetry_equiv_pos_as_xyz
'x, y, z'
'-x+1/2, -y+1/2, z+1/2'
'x+1/2, -y+1/2, -z'
'-x, y, -z+1/2'
'-x, -y, -z'
'x-1/2, y-1/2, -z-1/2'
'-x-1/2, y-1/2, z'
'x, -y, z-1/2'

loop_
_atom_site_label
_atom_site_type_symbol
_atom_site_fract_x
_atom_site_fract_y
_atom_site_fract_z
_atom_site_U_iso_or_equiv
_atom_site_adp_type
_atom_site_occupancy
_atom_site_symmetry_multiplicity
_atom_site_calc_flag
_atom_site_refinement_flags
Cd1 Cd 0.25416(4) 0.17057(4) 0.27661(4) 0.0431(3) Uani 1 1 d .
C1 C 0.2453(6) 0.2794(7) 0.1524(6) 0.050(2) Uani 1 1 d .
C2 C 0.2279(7) 0.3456(7) 0.0901(8) 0.061(3) Uani 1 1 d .
H2A H 0.1990 0.3203 0.0476 0.074 Uiso 1 1 calc R
H2B H 0.1962 0.3874 0.1144 0.074 Uiso 1 1 calc R
C3 C 0.2956(7) 0.3878(7) 0.0541(7) 0.064(3) Uani 1 1 d .
H3A H 0.3239 0.3480 0.0229 0.077 Uiso 1 1 calc R
H3B H 0.3283 0.4074 0.0964 0.077 Uiso 1 1 calc R
C4 C 0.2740(7) 0.4602(7) 0.0015(7) 0.058(3) Uani 1 1 d .
H4A H 0.3174 0.4754 -0.0305 0.070 Uiso 1 1 calc R
H4B H 0.2343 0.4425 -0.0344 0.070 Uiso 1 1 calc R
C5 C 0.2472(6) 0.5352(7) 0.0458(7) 0.055(3) Uani 1 1 d .
H5A H 0.2874 0.5534 0.0809 0.067 Uiso 1 1 calc R
H5B H 0.2047 0.5195 0.0788 0.067 Uiso 1 1 calc R
C6 C 0.2235(7) 0.6081(7) -0.0059(8) 0.063(3) Uani 1 1 d .
H6A H 0.1901 0.5882 -0.0474 0.075 Uiso 1 1 calc R
H6B H 0.1951 0.6469 0.0264 0.075 Uiso 1 1 calc R
C7 C 0.2885(6) 0.6530(7) -0.0436(7) 0.059(3) Uani 1 1 d .
H7A H 0.3196 0.6765 -0.0019 0.071 Uiso 1 1 calc R
H7B H 0.3192 0.6131 -0.0721 0.071 Uiso 1 1 calc R
C8 C 0.2670(7) 0.7205(7) -0.0998(6) 0.054(3) Uani 1 1 d .
C9 C 0.1453(6) 0.0032(7) 0.2855(6) 0.051(2) Uani 1 1 d .
H9A H 0.1783 -0.0300 0.2566 0.061 Uiso 1 1 calc R
C10 C 0.0783(6) -0.0220(7) 0.3157(6) 0.054(3) Uani 1 1 d .
H10A H 0.0568 -0.0743 0.3114 0.065 Uiso 1 1 calc R
C11 C 0.0980(5) 0.1077(6) 0.3460(6) 0.049(2) Uani 1 1 d .
H11A H 0.0914 0.1602 0.3675 0.058 Uiso 1 1 calc R
C12 C -0.0230(6) 0.0487(8) 0.3972(7) 0.061(3) Uani 1 1 d .
H12A H -0.0555 0.0044 0.3788 0.073 Uiso 1 1 calc R
H12B H -0.0480 0.1007 0.3856 0.073 Uiso 1 1 calc R
C13 C -0.0124(8) 0.0408(8) 0.4869(8) 0.075(4) Uani 1 1 d .
H13A H 0.0244 0.0815 0.5041 0.089 Uiso 1 1 calc R
H13B H -0.0600 0.0537 0.5128 0.089 Uiso 1 1 calc R
C14 C 0.3488(6) -0.0039(7) 0.2554(6) 0.056(3) Uani 1 1 d .
H14A H 0.3180 -0.0337 0.2899 0.067 Uiso 1 1 calc R
C15 C 0.4058(6) -0.0359(7) 0.2126(6) 0.058(3) Uani 1 1 d .
H15A H 0.4211 -0.0909 0.2119 0.070 Uiso 1 1 calc R
C16 C 0.3974(6) 0.0957(7) 0.1891(6) 0.052(2) Uani 1 1 d .
H16A H 0.4070 0.1480 0.1684 0.063 Uiso 1 1 calc R
C17 C 0.4979(6) 0.0220(8) 0.1119(6) 0.063(3) Uani 1 1 d .
H17A H 0.5333 -0.0208 0.1276 0.076 Uiso 1 1 calc R
H17B H 0.5249 0.0742 0.1108 0.076 Uiso 1 1 calc R
C18 C 0.4686(6) 0.0032(7) 0.0302(6) 0.056(3) Uani 1 1 d .
H18A H 0.4339 0.0465 0.0141 0.067 Uiso 1 1 calc R
H18B H 0.4409 -0.0485 0.0315 0.067 Uiso 1 1 calc R
N1 N 0.1574(5) 0.0845(5) 0.3035(5) 0.0443(19) Uani 1 1 d .
N2 N 0.0488(5) 0.0455(5) 0.3538(5) 0.048(2) Uani 1 1 d .
N3 N 0.3430(5) 0.0786(5) 0.2408(5) 0.047(2) Uani 1 1 d .
N4 N 0.4369(5) 0.0269(6) 0.1707(5) 0.054(2) Uani 1 1 d .
O1 O 0.1921(4) 0.2315(5) 0.1703(4) 0.065(2) Uani 1 1 d .
O1W O 0.4585(5) 0.3182(6) 0.1787(7) 0.089(3) Uani 1 1 d D
H1WA H 0.4593 0.2819 0.2153 0.106 Uiso 1 1 d RD
H1WB H 0.4732 0.2932 0.1371 0.106 Uiso 1 1 d RD
O2 O 0.3069(5) 0.2746(5) 0.1869(5) 0.069(2) Uani 1 1 d .
O2W O 0.4689(7) 0.7740(9) -0.0646(10) 0.149(5) Uani 1 1 d D
H2WA H 0.4740 0.7364 -0.0298 0.178 Uiso 1 1 d RD
H2WB H 0.4252 0.7589 -0.0798 0.178 Uiso 1 1 d RD
O3 O 0.3176(5) 0.7725(5) -0.1171(5) 0.066(2) Uani 1 1 d .
O3W O 0.0457(9) 0.6853(11) -0.0797(15) 0.104(8) Uani 0.50 1 d PD
H3WA H 0.0513 0.7298 -0.0535 0.125 Uiso 1 1 d RD
H3WB H 0.0897 0.6813 -0.0998 0.125 Uiso 1 1 d RD
O4 O 0.2043(5) 0.7234(5) -0.1327(5) 0.073(2) Uani 1 1 d .
O4W O 0.4557(9) -0.2381(12) 0.177(2) 0.162(15) Uani 0.50 1 d PD
H4WA H 0.4879 -0.2239 0.1426 0.194 Uiso 1 1 d RD
H4WB H 0.4424 -0.3058 0.2057 0.194 Uiso 1 1 d RD

loop_
_atom_site_aniso_label
_atom_site_aniso_U_11
_atom_site_aniso_U_22
_atom_site_aniso_U_33
_atom_site_aniso_U_23
_atom_site_aniso_U_13
_atom_site_aniso_U_12
Cd1 0.0448(5) 0.0463(5) 0.0383(5) -0.0038(3) 0.0099(3) -0.0087(3)
C1 0.055(6) 0.053(6) 0.043(6) -0.003(5) 0.012(5) -0.005(5)
C2 0.067(7) 0.056(6) 0.061(7) 0.010(6) 0.010(6) -0.006(5)
C3 0.065(7) 0.062(7) 0.065(7) 0.012(6) 0.014(6) 0.006(6)
C4 0.074(7) 0.052(6) 0.049(6) 0.009(5) 0.009(6) -0.005(5)
C5 0.064(7) 0.050(6) 0.052(6) 0.014(5) -0.003(5) 0.000(5)
C6 0.061(6) 0.061(7) 0.067(7) 0.011(6) 0.009(6) -0.002(6)
C7 0.060(7) 0.053(6) 0.064(7) 0.014(5) 0.005(6) 0.008(5)
C8 0.071(7) 0.049(6) 0.042(5) 0.005(5) 0.006(5) 0.004(5)
C9 0.058(6) 0.055(6) 0.038(5) -0.007(4) 0.001(5) -0.006(5)
C10 0.061(6) 0.058(6) 0.044(6) -0.007(5) -0.004(5) -0.022(5)
C11 0.050(5) 0.047(5) 0.049(5) 0.006(5) 0.011(5) -0.009(4)
C12 0.042(5) 0.074(7) 0.066(7) 0.012(6) 0.009(5) -0.002(5)
C13 0.073(8) 0.062(7) 0.088(9) 0.009(6) 0.030(7) 0.003(6)
C14 0.052(6) 0.078(8) 0.037(5) -0.006(5) -0.006(5) -0.001(6)
C15 0.064(7) 0.062(7) 0.050(6) -0.014(5) -0.011(5) 0.018(6)
C16 0.053(6) 0.057(6) 0.046(6) -0.014(5) 0.008(5) -0.003(5)
C17 0.045(6) 0.094(9) 0.050(6) -0.018(6) 0.004(5) 0.015(6)
C18 0.047(6) 0.080(8) 0.042(6) -0.006(5) -0.002(4) 0.021(5)
N1 0.049(5) 0.047(4) 0.037(4) 0.000(3) 0.010(4) -0.013(3)
N2 0.047(4) 0.058(5) 0.040(4) 0.013(4) 0.006(4) -0.011(4)
N3 0.050(5) 0.055(5) 0.035(4) -0.008(4) 0.006(4) 0.000(4)
N4 0.049(5) 0.075(6) 0.040(4) -0.013(4) -0.001(4) 0.003(4)
O1 0.070(5) 0.072(5) 0.052(4) 0.015(4) 0.002(4) -0.018(4)
O1W 0.086(6) 0.077(6) 0.103(7) -0.001(5) 0.013(6) -0.014(5)
O2 0.063(5) 0.077(5) 0.068(5) 0.014(4) 0.003(4) -0.018(4)
O2W 0.104(9) 0.181(14) 0.161(13) -0.032(11) -0.005(9) 0.000(9)
O3 0.080(5) 0.055(4) 0.064(5) 0.023(4) 0.006(4) -0.003(4)
O3W 0.057(10) 0.066(10) 0.19(2) 0.029(13) -0.005(13) -0.005(8)
O4 0.075(5) 0.075(5) 0.069(5) 0.030(4) -0.008(5) 0.005(4)
O4W 0.032(9) 0.068(12) 0.38(5) 0.01(2) 0.021(17) 0.007(8)

loop_
_atom_type_symbol
_atom_type_description
_atom_type_scat_dispersion_real
_atom_type_scat_dispersion_imag
_atom_type_scat_source
C C 0.0033 0.0016 'International Tables Vol C Tables 4.2.6.8 and 6.1.1.4'
H H 0.0000 0.0000 'International Tables Vol C Tables 4.2.6.8 and 6.1.1.4'
Cd Cd -0.8075 1.2024 'International Tables Vol C Tables 4.2.6.8 and 6.1.1.4'
N N 0.0061 0.0033 'International Tables Vol C Tables 4.2.6.8 and 6.1.1.4'
O O 0.0106 0.0060 'International Tables Vol C Tables 4.2.6.8 and 6.1.1.4'

loop_
_geom_angle_atom_site_label_1
_geom_angle_atom_site_label_2
_geom_angle_atom_site_label_3
_geom_angle
_geom_angle_site_symmetry_1
_geom_angle_site_symmetry_3
N3 Cd1 N1 100.2(3) . .
N3 Cd1 O3 97.6(3) . 8_566
N1 Cd1 O3 117.4(3) . 8_566
N3 Cd1 O1 113.9(3) . .
N1 Cd1 O1 93.3(3) . .
O3 Cd1 O1 131.3(3) 8_566 .
N3 Cd1 O2 91.3(3) . .
N1 Cd1 O2 147.0(3) . .
O3 Cd1 O2 91.1(3) 8_566 .
O1 Cd1 O2 54.0(3) . .
N3 Cd1 O4 151.5(3) . 8_566
N1 Cd1 O4 91.9(3) . 8_566
O3 Cd1 O4 54.2(3) 8_566 8_566
O1 Cd1 O4 90.7(3) . 8_566
O2 Cd1 O4 92.3(3) . 8_566
N3 Cd1 C8 124.9(3) . 8_566
N1 Cd1 C8 107.9(3) . 8_566
O3 Cd1 C8 27.3(3) 8_566 8_566
O1 Cd1 C8 110.7(3) . 8_566
O2 Cd1 C8 89.7(3) . 8_566
O4 Cd1 C8 27.0(3) 8_566 8_566
N3 Cd1 C1 105.1(3) . .
N1 Cd1 C1 120.5(3) . .
O3 Cd1 C1 111.4(3) 8_566 .
O1 Cd1 C1 27.2(3) . .
O2 Cd1 C1 26.9(3) . .
O4 Cd1 C1 90.3(3) 8_566 .
C8 Cd1 C1 99.9(3) 8_566 .
O2 C1 O1 120.6(10) . .
O2 C1 C2 122.8(10) . .
O1 C1 C2 116.4(10) . .
O2 C1 Cd1 63.3(6) . .
O1 C1 Cd1 57.5(6) . .
C2 C1 Cd1 170.0(7) . .
C3 C2 C1 115.6(10) . .
C3 C2 H2A 108.4 . .
C1 C2 H2A 108.4 . .
C3 C2 H2B 108.4 . .
C1 C2 H2B 108.4 . .
H2A C2 H2B 107.4 . .
C2 C3 C4 112.5(10) . .
C2 C3 H3A 109.1 . .
C4 C3 H3A 109.1 . .
C2 C3 H3B 109.1 . .
C4 C3 H3B 109.1 . .
H3A C3 H3B 107.8 . .
C5 C4 C3 114.5(10) . .
C5 C4 H4A 108.6 . .
C3 C4 H4A 108.6 . .
C5 C4 H4B 108.6 . .
C3 C4 H4B 108.6 . .
H4A C4 H4B 107.6 . .
C4 C5 C6 115.4(11) . .
C4 C5 H5A 108.4 . .
C6 C5 H5A 108.4 . .
C4 C5 H5B 108.4 . .
C6 C5 H5B 108.4 . .
H5A C5 H5B 107.5 . .
C7 C6 C5 113.9(10) . .
C7 C6 H6A 108.8 . .
C5 C6 H6A 108.8 . .
C7 C6 H6B 108.8 . .
C5 C6 H6B 108.8 . .
H6A C6 H6B 107.7 . .
C8 C7 C6 115.2(10) . .
C8 C7 H7A 108.5 . .
C6 C7 H7A 108.5 . .
C8 C7 H7B 108.5 . .
C6 C7 H7B 108.5 . .
H7A C7 H7B 107.5 . .
O4 C8 O3 120.4(10) . .
O4 C8 C7 122.5(10) . .
O3 C8 C7 116.9(10) . .
O4 C8 Cd1 64.0(6) . 8_565
O3 C8 Cd1 56.9(5) . 8_565
C7 C8 Cd1 166.7(8) . 8_565
C10 C9 N1 110.0(10) . .
C10 C9 H9A 125.0 . .
N1 C9 H9A 125.0 . .
C9 C10 N2 105.7(9) . .
C9 C10 H10A 127.1 . .
N2 C10 H10A 127.1 . .
N1 C11 N2 110.9(9) . .
N1 C11 H11A 124.5 . .
N2 C11 H11A 124.5 . .
N2 C12 C13 112.6(9) . .
N2 C12 H12A 109.1 . .
C13 C12 H12A 109.1 . .
N2 C12 H12B 109.1 . .
C13 C12 H12B 109.1 . .
H12A C12 H12B 107.8 . .
C13 C13 C12 114.3(15) 5_556 .
C13 C13 H13A 108.7 5_556 .
C12 C13 H13A 108.7 . .
C13 C13 H13B 108.7 5_556 .
C12 C13 H13B 108.7 . .
H13A C13 H13B 107.6 . .
C15 C14 N3 109.7(11) . .
C15 C14 H14A 125.2 . .
N3 C14 H14A 125.2 . .
C14 C15 N4 107.3(10) . .
C14 C15 H15A 126.4 . .
N4 C15 H15A 126.4 . .
N3 C16 N4 110.8(10) . .
N3 C16 H16A 124.6 . .
N4 C16 H16A 124.6 . .
N4 C17 C18 112.0(8) . .
N4 C17 H17A 109.2 . .
C18 C17 H17A 109.2 . .
N4 C17 H17B 109.2 . .
C18 C17 H17B 109.2 . .
H17A C17 H17B 107.9 . .
C17 C18 C18 112.1(11) . 5_655
C17 C18 H18A 109.2 . .
C18 C18 H18A 109.2 5_655 .
C17 C18 H18B 109.2 . .
C18 C18 H18B 109.2 5_655 .
H18A C18 H18B 107.9 . .
C11 N1 C9 105.5(8) . .
C11 N1 Cd1 122.5(6) . .
C9 N1 Cd1 131.9(7) . .
C11 N2 C10 107.7(8) . .
C11 N2 C12 125.9(9) . .
C10 N2 C12 126.4(9) . .
C16 N3 C14 105.6(9) . .
C16 N3 Cd1 123.1(7) . .
C14 N3 Cd1 130.8(7) . .
C16 N4 C15 106.8(9) . .
C16 N4 C17 125.5(10) . .
C15 N4 C17 127.7(10) . .
C1 O1 Cd1 95.3(7) . .
H1WA O1W H1WB 105.2 . .
C1 O2 Cd1 89.8(6) . .
H2WA O2W H2WB 95.6 . .
C8 O3 Cd1 95.7(7) . 8_565
H3WA O3W H3WB 99.4 . .
C8 O4 Cd1 89.0(6) . 8_565
H4WA O4W H4WB 130.1 . .

loop_
_geom_bond_atom_site_label_1
_geom_bond_atom_site_label_2
_geom_bond_distance
_geom_bond_site_symmetry_2
Cd1 N3 2.246(8) .
Cd1 N1 2.252(7) .
Cd1 O3 2.303(8) 8_566
Cd1 O1 2.319(8) .
Cd1 O2 2.446(8) .
Cd1 O4 2.459(8) 8_566
Cd1 C8 2.735(11) 8_566
Cd1 C1 2.737(11) .
C1 O2 1.237(12) .
C1 O1 1.256(12) .
C1 C2 1.530(16) .
C2 C3 1.506(15) .
C2 H2A 0.9700 .
C2 H2B 0.9700 .
C3 C4 1.516(15) .
C3 H3A 0.9700 .
C3 H3B 0.9700 .
C4 C5 1.501(17) .
C4 H4A 0.9700 .
C4 H4B 0.9700 .
C5 C6 1.523(15) .
C5 H5A 0.9700 .
C5 H5B 0.9700 .
C6 C7 1.501(15) .
C6 H6A 0.9700 .
C6 H6B 0.9700 .
C7 C8 1.492(15) .
C7 H7A 0.9700 .
C7 H7B 0.9700 .
C8 O4 1.241(13) .
C8 O3 1.262(13) .
C8 Cd1 2.735(11) 8_565
C9 C10 1.352(14) .
C9 N1 1.367(13) .
C9 H9A 0.9300 .
C10 N2 1.369(14) .
C10 H10A 0.9300 .
C11 N1 1.324(12) .
C11 N2 1.336(12) .
C11 H11A 0.9300 .
C12 N2 1.466(12) .
C12 C13 1.527(18) .
C12 H12A 0.9700 .
C12 H12B 0.9700 .
C13 C13 1.46(2) 5_556
C13 H13A 0.9700 .
C13 H13B 0.9700 .
C14 C15 1.343(15) .
C14 N3 1.360(14) .
C14 H14A 0.9300 .
C15 N4 1.352(15) .
C15 H15A 0.9300 .
C16 N3 1.326(13) .
C16 N4 1.350(13) .
C16 H16A 0.9300 .
C17 N4 1.467(13) .
C17 C18 1.500(14) .
C17 H17A 0.9700 .
C17 H17B 0.9700 .
C18 C18 1.508(19) 5_655
C18 H18A 0.9700 .
C18 H18B 0.9700 .
O1W H1WA 0.8500 .
O1W H1WB 0.8500 .
O2W H2WA 0.8500 .
O2W H2WB 0.8501 .
O3 Cd1 2.303(8) 8_565
O3W H3WA 0.8500 .
O3W H3WB 0.8501 .
O4 Cd1 2.459(8) 8_565
O4W H4WA 0.8499 .
O4W H4WB 1.2161 .
